data_7701475
loop_
_publ_author_name
'Ould, Darren'
'Tran, Thao Thi-Phuong'
'Rawson, Jeremy Michael'
'Melen, Rebecca'

_publ_section_title
;
 Structure-property-reactivity studies on dithiaphospholes
;
_journal_name_full 'Dalton Transactions'
_journal_paper_doi 10.1039/C9DT03577J
_journal_year 2019
_chemical_formula_moiety 'C7 H6 P S2, Cl4 Ga'
_chemical_formula_sum 'C7 H6 Cl4 Ga P S2'
_chemical_formula_weight 396.73
_space_group_crystal_system monoclinic
_space_group_IT_number 14
_space_group_name_Hall '-P 2ybc'
_space_group_name_H-M_alt 'P 1 21/c 1'
_atom_sites_solution_hydrogens geom
_atom_sites_solution_primary Patterson
_atom_sites_solution_secondary difmap
_audit_creation_method SHELXL-2017/1
_audit_update_record
;
2019-09-03 deposited with the CCDC.	2019-09-25 downloaded from the CCDC.
;
_cell_angle_alpha 90
_cell_angle_beta 96.23(3)
_cell_angle_gamma 90
_cell_formula_units_Z 4
_cell_length_a 8.0083(16)
_cell_length_b 9.2891(19)
_cell_length_c 18.572(4)
_cell_measurement_reflns_used 3320
_cell_measurement_temperature 153(2)
_cell_measurement_theta_max 28.439
_cell_measurement_theta_min 2.206
_cell_volume 1373.4(5)
_computing_cell_refinement 'Bruker SAINT'
_computing_data_collection 'Bruker APEX2'
_computing_data_reduction 'Bruker SAINT, SADABS and XPREP'
_computing_molecular_graphics 'Bruker SHELXTL'
_computing_publication_material 'Bruker SHELXTL'
_computing_structure_refinement 'SHELXL-2017/1 (Sheldrick, 2017)'
_computing_structure_solution 'DIRDIF (PATTSY)'
_diffrn_ambient_temperature 153(2)
_diffrn_measured_fraction_theta_full 1.000
_diffrn_measured_fraction_theta_max 0.957
_diffrn_measurement_device_type 'Bruker APEX II with CCD'
_diffrn_measurement_method 'phi and omega scans'
_diffrn_radiation_type MoK\a
_diffrn_radiation_wavelength 0.71073
_diffrn_reflns_av_unetI/netI 0.0590
_diffrn_reflns_Laue_measured_fraction_full 1.000
_diffrn_reflns_Laue_measured_fraction_max 0.957
_diffrn_reflns_limit_h_max 10
_diffrn_reflns_limit_h_min -10
_diffrn_reflns_limit_k_max 12
_diffrn_reflns_limit_k_min -12
_diffrn_reflns_limit_l_max 24
_diffrn_reflns_limit_l_min -4
_diffrn_reflns_number 3320
_diffrn_reflns_point_group_measured_fraction_full 1.000
_diffrn_reflns_point_group_measured_fraction_max 0.957
_diffrn_reflns_theta_full 25.242
_diffrn_reflns_theta_max 28.439
_diffrn_reflns_theta_min 2.206
_diffrn_source 'sealed tube'
_exptl_absorpt_coefficient_mu 3.166
_exptl_absorpt_correction_T_max 0.7456
_exptl_absorpt_correction_T_min 0.6196
_exptl_absorpt_correction_type multi-scan
_exptl_absorpt_process_details sadabs
_exptl_crystal_colour yellow
_exptl_crystal_density_diffrn 1.919
_exptl_crystal_description cube
_exptl_crystal_F_000 776
_exptl_crystal_size_max 0.300
_exptl_crystal_size_mid 0.300
_exptl_crystal_size_min 0.300
_refine_diff_density_max 0.766
_refine_diff_density_min -0.828
_refine_diff_density_rms 0.156
_refine_ls_extinction_method none
_refine_ls_goodness_of_fit_ref 1.062
_refine_ls_hydrogen_treatment constr
_refine_ls_matrix_type full
_refine_ls_number_parameters 138
_refine_ls_number_reflns 3320
_refine_ls_number_restraints 0
_refine_ls_restrained_S_all 1.062
_refine_ls_R_factor_all 0.0607
_refine_ls_R_factor_gt 0.0464
_refine_ls_shift/su_max 0.000
_refine_ls_shift/su_mean 0.000
_refine_ls_structure_factor_coef Fsqd
_refine_ls_weighting_details 'w=1/[\s^2^(Fo^2^)+(0.0457P)^2^+3.9377P] where P=(Fo^2^+2Fc^2^)/3'
_refine_ls_weighting_scheme calc
_refine_ls_wR_factor_gt 0.1087
_refine_ls_wR_factor_ref 0.1186
_reflns_Friedel_coverage 0.000
_reflns_number_gt 2792
_reflns_number_total 3320
_reflns_threshold_expression 'I > 2\s(I)'
_cod_data_source_file c9dt03577j2.cif
_cod_data_source_block hklf5
_cod_original_sg_symbol_H-M 'P 21/c'
_cod_database_code 7701475
_shelx_shelxl_version_number 2017/1
_shelx_space_group_comment
;
The symmetry employed for this shelxl refinement is uniquely defined
by the following loop, which should always be used as a source of
symmetry information in preference to the above space-group names.
They are only intended as comments.
;
_shelx_estimated_absorpt_t_min 0.450
_shelx_estimated_absorpt_t_max 0.450
_exptl_absorpt_special_details
;
sadabs, Bruker AXS, Madison WI USA
;

loop_
_space_group_symop_operation_xyz
'x, y, z'
'-x, y+1/2, -z+1/2'
'-x, -y, -z'
'x, -y-1/2, z-1/2'

loop_
_atom_site_label
_atom_site_type_symbol
_atom_site_fract_x
_atom_site_fract_y
_atom_site_fract_z
_atom_site_U_iso_or_equiv
_atom_site_adp_type
_atom_site_occupancy
_atom_site_site_symmetry_order
_atom_site_calc_flag
_atom_site_refinement_flags_posn
_atom_site_refinement_flags_adp
S11 S 0.78539(17) 0.36085(14) 0.07033(7) 0.0231(3) Uani 1 1 d . .
S12 S 0.42848(17) 0.26129(15) 0.01519(7) 0.0237(3) Uani 1 1 d . .
P11 P 0.66906(19) 0.22135(15) -0.00312(8) 0.0264(3) Uani 1 1 d . .
C11 C 0.6178(7) 0.4355(5) 0.1092(3) 0.0195(10) Uani 1 1 d . .
C12 C 0.6408(7) 0.5381(5) 0.1640(3) 0.0235(11) Uani 1 1 d . .
H12A H 0.751081 0.568737 0.181287 0.028 Uiso 1 1 calc R U
C13 C 0.5051(7) 0.5954(5) 0.1932(3) 0.0206(10) Uani 1 1 d . .
C14 C 0.3406(7) 0.5493(6) 0.1672(3) 0.0257(11) Uani 1 1 d . .
H14A H 0.246650 0.588660 0.187473 0.031 Uiso 1 1 calc R U
C15 C 0.3154(7) 0.4479(6) 0.1126(3) 0.0260(11) Uani 1 1 d . .
H15A H 0.205047 0.417943 0.094964 0.031 Uiso 1 1 calc R U
C16 C 0.4538(7) 0.3905(5) 0.0840(3) 0.0208(10) Uani 1 1 d . .
C17 C 0.5284(9) 0.7057(6) 0.2533(3) 0.0331(13) Uani 1 1 d . .
H17A H 0.643514 0.742841 0.257261 0.050 Uiso 1 1 calc R U
H17B H 0.507543 0.660569 0.299217 0.050 Uiso 1 1 calc R U
H17C H 0.449096 0.785141 0.242489 0.050 Uiso 1 1 calc R U
Ga1 Ga 0.05131(7) 0.39287(6) 0.36361(3) 0.02073(16) Uani 1 1 d . .
Cl11 Cl 0.31412(17) 0.46478(15) 0.37794(7) 0.0288(3) Uani 1 1 d . .
Cl12 Cl -0.1111(2) 0.56085(15) 0.39652(9) 0.0385(4) Uani 1 1 d . .
Cl13 Cl -0.0125(2) 0.32671(18) 0.25191(7) 0.0376(4) Uani 1 1 d . .
Cl14 Cl 0.02916(16) 0.20136(13) 0.43156(7) 0.0244(3) Uani 1 1 d . .

loop_
_atom_site_aniso_label
_atom_site_aniso_U_11
_atom_site_aniso_U_22
_atom_site_aniso_U_33
_atom_site_aniso_U_23
_atom_site_aniso_U_13
_atom_site_aniso_U_12
S11 0.0202(6) 0.0210(6) 0.0293(7) -0.0039(5) 0.0084(5) -0.0010(5)
S12 0.0231(7) 0.0245(6) 0.0235(6) -0.0019(5) 0.0021(5) -0.0010(5)
P11 0.0266(7) 0.0226(7) 0.0318(7) -0.0075(6) 0.0110(6) -0.0017(6)
C11 0.022(3) 0.019(2) 0.018(2) 0.0068(19) 0.008(2) 0.003(2)
C12 0.029(3) 0.018(2) 0.023(2) 0.003(2) 0.000(2) -0.003(2)
C13 0.026(3) 0.021(2) 0.015(2) 0.0053(19) 0.004(2) 0.002(2)
C14 0.026(3) 0.028(3) 0.026(3) 0.004(2) 0.013(2) 0.006(2)
C15 0.022(3) 0.029(3) 0.026(3) 0.003(2) 0.002(2) 0.001(2)
C16 0.023(3) 0.021(2) 0.019(2) 0.002(2) 0.001(2) 0.001(2)
C17 0.046(4) 0.024(3) 0.031(3) -0.006(2) 0.013(3) -0.005(3)
Ga1 0.0217(3) 0.0202(3) 0.0209(3) 0.0008(2) 0.0052(2) 0.0010(2)
Cl11 0.0258(7) 0.0294(7) 0.0319(7) 0.0015(6) 0.0072(6) -0.0066(6)
Cl12 0.0423(9) 0.0269(7) 0.0496(9) 0.0050(6) 0.0198(7) 0.0119(6)
Cl13 0.0385(8) 0.0510(9) 0.0218(6) -0.0039(6) -0.0036(6) 0.0021(7)
Cl14 0.0230(6) 0.0212(6) 0.0300(6) 0.0041(5) 0.0075(5) -0.0009(5)

loop_
_atom_type_symbol
_atom_type_description
_atom_type_scat_dispersion_real
_atom_type_scat_dispersion_imag
_atom_type_scat_source
C C 0.0033 0.0016 'International Tables Vol C Tables 4.2.6.8 and 6.1.1.4'
H H 0.0000 0.0000 'International Tables Vol C Tables 4.2.6.8 and 6.1.1.4'
Cl Cl 0.1484 0.1585 'International Tables Vol C Tables 4.2.6.8 and 6.1.1.4'
Ga Ga 0.2307 1.6083 'International Tables Vol C Tables 4.2.6.8 and 6.1.1.4'
P P 0.1023 0.0942 'International Tables Vol C Tables 4.2.6.8 and 6.1.1.4'
S S 0.1246 0.1234 'International Tables Vol C Tables 4.2.6.8 and 6.1.1.4'

loop_
_geom_angle_atom_site_label_1
_geom_angle_atom_site_label_2
_geom_angle_atom_site_label_3
_geom_angle
C11 S11 P11 102.41(19)
C16 S12 P11 102.21(19)
S12 P11 S11 98.37(8)
C12 C11 C16 119.4(5)
C12 C11 S11 122.0(4)
C16 C11 S11 118.6(4)
C13 C12 C11 120.4(5)
C13 C12 H12A 119.8
C11 C12 H12A 119.8
C12 C13 C14 119.6(5)
C12 C13 C17 121.0(5)
C14 C13 C17 119.5(5)
C15 C14 C13 120.8(5)
C15 C14 H14A 119.6
C13 C14 H14A 119.6
C14 C15 C16 118.9(5)
C14 C15 H15A 120.5
C16 C15 H15A 120.5
C15 C16 C11 120.9(5)
C15 C16 S12 120.6(4)
C11 C16 S12 118.4(4)
C13 C17 H17A 109.5
C13 C17 H17B 109.5
H17A C17 H17B 109.5
C13 C17 H17C 109.5
H17A C17 H17C 109.5
H17B C17 H17C 109.5
Cl12 Ga1 Cl13 112.84(7)
Cl12 Ga1 Cl11 110.13(6)
Cl13 Ga1 Cl11 108.96(7)
Cl12 Ga1 Cl14 109.47(6)
Cl13 Ga1 Cl14 107.10(6)
Cl11 Ga1 Cl14 108.20(6)

loop_
_geom_bond_atom_site_label_1
_geom_bond_atom_site_label_2
_geom_bond_distance
S11 C11 1.736(5)
S11 P11 2.033(2)
S12 C16 1.749(5)
S12 P11 2.027(2)
C11 C12 1.392(7)
C11 C16 1.409(7)
C12 C13 1.374(7)
C12 H12A 0.9500
C13 C14 1.419(8)
C13 C17 1.511(7)
C14 C15 1.383(7)
C14 H14A 0.9500
C15 C16 1.386(7)
C15 H15A 0.9500
C17 H17A 0.9800
C17 H17B 0.9800
C17 H17C 0.9800
Ga1 Cl12 2.1613(16)
Ga1 Cl13 2.1708(16)
Ga1 Cl11 2.1966(15)
Ga1 Cl14 2.1994(14)
